data_4131124
loop_
_publ_author_name
'Clarke, Ryan M.'
'Storr, Tim'

_publ_section_title
;
 Tuning Electronic Structure To Control Manganese Nitride Activation.
;
_journal_issue 47
_journal_name_full 'Journal of the American Chemical Society'
_journal_page_first 15299
_journal_page_last 15302
_journal_paper_doi 10.1021/jacs.6b09576
_journal_volume 138
_journal_year 2016
_chemical_formula_moiety 'C36 H52 F6 Mn N2 O2 Sb, C H2 Cl2'
_chemical_formula_sum 'C37 H54 Cl2 F6 Mn N2 O2 Sb'
_chemical_formula_weight 920.41
_space_group_crystal_system monoclinic
_space_group_IT_number 14
_space_group_name_Hall '-P 2ybc'
_space_group_name_H-M_alt 'P 1 21/c 1'
_atom_sites_solution_hydrogens geom
_audit_creation_method SHELXL-2014/7
_cell_angle_alpha 90
_cell_angle_beta 108.629(2)
_cell_angle_gamma 90
_cell_formula_units_Z 4
_cell_length_a 17.4875(14)
_cell_length_b 10.1425(9)
_cell_length_c 24.385(2)
_cell_measurement_reflns_used 512
_cell_measurement_temperature 150(2)
_cell_measurement_theta_max 56.357
_cell_measurement_theta_min 5.384
_cell_volume 4098.5(6)
_computing_structure_refinement 'SHELXL-2014/7 (Sheldrick, 2014)'
_diffrn_ambient_temperature 150(2)
_diffrn_measured_fraction_theta_full 0.999
_diffrn_measured_fraction_theta_max 0.999
_diffrn_measurement_device_type 'Bruker APEX-II CCD'
_diffrn_radiation_type MoK\a
_diffrn_radiation_wavelength 0.71073
_diffrn_reflns_av_R_equivalents 0.0224
_diffrn_reflns_av_unetI/netI 0.0141
_diffrn_reflns_Laue_measured_fraction_full 0.999
_diffrn_reflns_Laue_measured_fraction_max 0.999
_diffrn_reflns_limit_h_max 20
_diffrn_reflns_limit_h_min -21
_diffrn_reflns_limit_k_max 12
_diffrn_reflns_limit_k_min -12
_diffrn_reflns_limit_l_max 29
_diffrn_reflns_limit_l_min -29
_diffrn_reflns_number 50691
_diffrn_reflns_point_group_measured_fraction_full 0.999
_diffrn_reflns_point_group_measured_fraction_max 0.999
_diffrn_reflns_theta_full 25.242
_diffrn_reflns_theta_max 25.346
_diffrn_reflns_theta_min 1.763
_exptl_absorpt_coefficient_mu 1.158
_exptl_absorpt_correction_T_max 0.7457
_exptl_absorpt_correction_T_min 0.6761
_exptl_absorpt_correction_type multi-scan
_exptl_absorpt_process_details 'Sheldrick, G. M. (1996). SADABS. University of G\"ottingen, Germany'
_exptl_crystal_colour brown
_exptl_crystal_density_diffrn 1.492
_exptl_crystal_description block
_exptl_crystal_F_000 1880
_refine_diff_density_max 2.242
_refine_diff_density_min -1.512
_refine_diff_density_rms 0.088
_refine_ls_extinction_method none
_refine_ls_goodness_of_fit_ref 1.051
_refine_ls_hydrogen_treatment constr
_refine_ls_matrix_type full
_refine_ls_number_parameters 527
_refine_ls_number_reflns 7487
_refine_ls_number_restraints 540
_refine_ls_restrained_S_all 1.042
_refine_ls_R_factor_all 0.0513
_refine_ls_R_factor_gt 0.0461
_refine_ls_shift/su_max 0.001
_refine_ls_shift/su_mean 0.000
_refine_ls_structure_factor_coef Fsqd
_refine_ls_weighting_details 'w=1/[\s^2^(Fo^2^)+(0.0340P)^2^+17.4864P] where P=(Fo^2^+2Fc^2^)/3'
_refine_ls_weighting_scheme calc
_refine_ls_wR_factor_gt 0.1026
_refine_ls_wR_factor_ref 0.1059
_reflns_Friedel_coverage 0.000
_reflns_number_gt 6805
_reflns_number_total 7487
_reflns_threshold_expression 'I > 2\s(I)'
_cod_data_source_file ja6b09576_si_002.cif
_cod_data_source_block mo_rmc_iii_104_ox_0m_a
_cod_depositor_comments
;
The following automatic conversions were performed:

data item '_exptl_absorpt_correction_type' value 'Multi-scan' was
changed to 'multi-scan' in accordance with the
/home/saulius/struct/COD-crude-data/automatic-downloads/DataCite-retrospective/ACS/depositions/lib/dictionaries/cif_core.dic
dictionary named 'cif_core.dic' version 2.4.2 last updated on
2011-04-26.

Automatic conversion script
Id: cif_fix_values 6909 2019-04-08 15:41:33Z antanas 
;
_cod_original_sg_symbol_H-M 'P 21/c'
_cod_database_code 4131124
_shelx_shelxl_version_number 2014/7
_shelx_space_group_comment
;
The symmetry employed for this shelxl refinement is uniquely defined
by the following loop, which should always be used as a source of
symmetry information in preference to the above space-group names.
They are only intended as comments.
;

loop_
_space_group_symop_operation_xyz
'x, y, z'
'-x, y+1/2, -z+1/2'
'-x, -y, -z'
'x, -y-1/2, z-1/2'

loop_
_atom_site_label
_atom_site_type_symbol
_atom_site_fract_x
_atom_site_fract_y
_atom_site_fract_z
_atom_site_U_iso_or_equiv
_atom_site_adp_type
_atom_site_occupancy
_atom_site_site_symmetry_order
_atom_site_calc_flag
_atom_site_refinement_flags_posn
_atom_site_refinement_flags_adp
_atom_site_refinement_flags_occupancy
_atom_site_disorder_assembly
_atom_site_disorder_group
Sb1 Sb 0.57247(2) 0.24816(3) 0.66000(2) 0.03247(10) Uani 1 1 d . U . . .
N1 N 0.6313(2) 0.6170(4) 0.57838(13) 0.0330(8) Uani 1 1 d . U . . .
O1 O 0.78087(14) 0.5053(3) 0.60993(10) 0.0221(5) Uani 1 1 d . U . . .
Mn1 Mn 0.71121(3) 0.55375(5) 0.64972(2) 0.01742(12) Uani 1 1 d . U . . .
C1 C 0.7696(2) 0.4913(3) 0.55384(14) 0.0185(7) Uani 1 1 d . U . . .
F1 F 0.4975(2) 0.1453(4) 0.68057(16) 0.0767(10) Uani 1 1 d . U . . .
Cl1 Cl 0.75194(15) -0.0351(4) 0.61542(8) 0.1480(13) Uani 1 1 d . U . . .
C2 C 0.8325(2) 0.4379(3) 0.53508(15) 0.0187(7) Uani 1 1 d . U . . .
N2 N 0.64031(18) 0.6433(3) 0.68590(13) 0.0231(6) Uani 1 1 d . U . . .
O2 O 0.78406(14) 0.5093(3) 0.72061(10) 0.0226(5) Uani 1 1 d . U . . .
F2 F 0.49096(19) 0.3507(4) 0.61110(18) 0.0837(12) Uani 1 1 d . U . . .
Cl2 Cl 0.83728(13) -0.18111(17) 0.71840(11) 0.0988(7) Uani 1 1 d . U . . .
F5 F 0.5820(2) 0.3565(3) 0.72152(16) 0.0754(11) Uani 1 1 d . U . . .
C5 C 0.6868(2) 0.5178(4) 0.45203(15) 0.0209(7) Uani 1 1 d . U . . .
H5 H 0.6373 0.5447 0.4245 0.025 Uiso 1 1 calc R U . . .
F4 F 0.6572(2) 0.1430(3) 0.70255(14) 0.0692(9) Uani 1 1 d . U . . .
C4 C 0.7463(2) 0.4671(3) 0.43280(15) 0.0206(7) Uani 1 1 d . U . . .
F3 F 0.5669(2) 0.1424(3) 0.59517(13) 0.0715(10) Uani 1 1 d . U . . .
C3 C 0.8180(2) 0.4277(3) 0.47570(15) 0.0211(7) Uani 1 1 d . U . . .
H3 H 0.8596 0.3914 0.4631 0.025 Uiso 1 1 calc R U . . .
C6 C 0.6969(2) 0.5310(4) 0.51163(15) 0.0204(7) Uani 1 1 d . U . . .
F6 F 0.64711(14) 0.3579(2) 0.63918(11) 0.0391(6) Uani 1 1 d . U . . .
C7 C 0.9137(2) 0.3988(4) 0.57945(16) 0.0229(7) Uani 1 1 d . U . . .
C8 C 0.9543(2) 0.5236(4) 0.61220(18) 0.0311(9) Uani 1 1 d . U . . .
H8A H 0.9632 0.5873 0.5846 0.047 Uiso 1 1 calc R U . . .
H8B H 1.0062 0.4998 0.6406 0.047 Uiso 1 1 calc R U . . .
H8C H 0.9194 0.5630 0.6322 0.047 Uiso 1 1 calc R U . . .
C9 C 0.9014(2) 0.2961(4) 0.62220(18) 0.0320(9) Uani 1 1 d . U . . .
H9A H 0.8777 0.2159 0.6011 0.048 Uiso 1 1 calc R U . . .
H9B H 0.8650 0.3319 0.6419 0.048 Uiso 1 1 calc R U . . .
H9C H 0.9535 0.2748 0.6509 0.048 Uiso 1 1 calc R U . . .
C11 C 0.7389(2) 0.4545(4) 0.36869(15) 0.0242(8) Uani 1 1 d . U . . .
C22 C 0.6491(2) 0.6410(4) 0.74078(15) 0.0233(8) Uani 1 1 d . U . . .
H22 H 0.6069 0.6781 0.7524 0.028 Uiso 1 1 calc R U . . .
C23 C 0.7166(2) 0.5876(4) 0.78559(15) 0.0204(7) Uani 1 1 d . U . . .
C24 C 0.7156(2) 0.6015(3) 0.84326(15) 0.0208(7) Uani 1 1 d . U . . .
H24 H 0.6692 0.6372 0.8500 0.025 Uiso 1 1 calc R U . . .
C25 C 0.7803(2) 0.5645(3) 0.88933(15) 0.0215(7) Uani 1 1 d . U . . .
C26 C 0.8476(2) 0.5114(4) 0.87684(15) 0.0221(7) Uani 1 1 d . U . . .
H26 H 0.8934 0.4879 0.9086 0.027 Uiso 1 1 calc R U . . .
C27 C 0.8518(2) 0.4909(3) 0.82162(15) 0.0209(7) Uani 1 1 d . U . . .
C28 C 0.7833(2) 0.5293(3) 0.77424(14) 0.0187(7) Uani 1 1 d . U . . .
C29 C 0.9254(2) 0.4267(4) 0.81107(15) 0.0241(8) Uani 1 1 d . U . . .
C30 C 0.9018(2) 0.2931(4) 0.78089(18) 0.0315(9) Uani 1 1 d . U . . .
H30A H 0.8563 0.3051 0.7452 0.047 Uiso 1 1 calc R U . . .
H30B H 0.8860 0.2325 0.8067 0.047 Uiso 1 1 calc R U . . .
H30C H 0.9478 0.2563 0.7714 0.047 Uiso 1 1 calc R U . . .
C31 C 0.9940(2) 0.4022(5) 0.86813(17) 0.0359(10) Uani 1 1 d . U . . .
H31A H 1.0403 0.3632 0.8597 0.054 Uiso 1 1 calc R U . . .
H31B H 0.9753 0.3417 0.8925 0.054 Uiso 1 1 calc R U . . .
H31C H 1.0101 0.4860 0.8885 0.054 Uiso 1 1 calc R U . . .
C32 C 0.9596(2) 0.5174(4) 0.77384(17) 0.0304(9) Uani 1 1 d . U . . .
H32A H 0.9186 0.5310 0.7360 0.046 Uiso 1 1 calc R U . . .
H32B H 1.0074 0.4764 0.7685 0.046 Uiso 1 1 calc R U . . .
H32C H 0.9744 0.6026 0.7933 0.046 Uiso 1 1 calc R U . . .
C33 C 0.7827(2) 0.5771(4) 0.95258(15) 0.0257(8) Uani 1 1 d . U . . .
C34 C 0.8497(3) 0.6735(5) 0.98468(17) 0.0389(10) Uani 1 1 d . U . . .
H34A H 0.9016 0.6421 0.9824 0.058 Uiso 1 1 calc R U . . .
H34B H 0.8523 0.6792 1.0253 0.058 Uiso 1 1 calc R U . . .
H34C H 0.8381 0.7609 0.9668 0.058 Uiso 1 1 calc R U . . .
C35 C 0.7026(2) 0.6283(4) 0.95704(16) 0.0291(8) Uani 1 1 d . U . . .
H35A H 0.6925 0.7173 0.9407 0.044 Uiso 1 1 calc R U . . .
H35B H 0.7052 0.6308 0.9978 0.044 Uiso 1 1 calc R U . . .
H35C H 0.6587 0.5695 0.9355 0.044 Uiso 1 1 calc R U . . .
C36 C 0.7990(3) 0.4412(5) 0.98178(19) 0.0420(11) Uani 1 1 d . U . . .
H36A H 0.7559 0.3801 0.9614 0.063 Uiso 1 1 calc R U . . .
H36B H 0.8007 0.4492 1.0222 0.063 Uiso 1 1 calc R U . . .
H36C H 0.8509 0.4076 0.9804 0.063 Uiso 1 1 calc R U . . .
C37 C 0.8006(4) -0.0298(7) 0.6886(3) 0.0660(16) Uani 1 1 d . U . . .
H014 H 0.7628 0.0042 0.7080 0.079 Uiso 1 1 calc R U . . .
H015 H 0.8462 0.0330 0.6964 0.079 Uiso 1 1 calc R U . . .
C10 C 0.9719(2) 0.3382(4) 0.55051(17) 0.0306(9) Uani 1 1 d . U . . .
H10A H 0.9469 0.2602 0.5282 0.046 Uiso 1 1 calc R U . . .
H10B H 1.0222 0.3126 0.5803 0.046 Uiso 1 1 calc R U . . .
H10C H 0.9837 0.4032 0.5246 0.046 Uiso 1 1 calc R U . . .
C13 C 0.8074(3) 0.5323(5) 0.35711(18) 0.0389(10) Uani 1 1 d . U . . .
H13A H 0.8041 0.5219 0.3165 0.058 Uiso 1 1 calc R U . . .
H13B H 0.8595 0.4989 0.3821 0.058 Uiso 1 1 calc R U . . .
H13C H 0.8024 0.6259 0.3654 0.058 Uiso 1 1 calc R U . . .
C12 C 0.7451(3) 0.3093(4) 0.35355(18) 0.0383(10) Uani 1 1 d . U . . .
H12A H 0.7396 0.3015 0.3124 0.057 Uiso 1 1 calc R U . . .
H12B H 0.7020 0.2591 0.3616 0.057 Uiso 1 1 calc R U . . .
H12C H 0.7976 0.2743 0.3769 0.057 Uiso 1 1 calc R U . . .
C15 C 0.6339(2) 0.5959(4) 0.52678(16) 0.0289(9) Uani 1 1 d . U . . .
H15 H 0.5893 0.6267 0.4957 0.035 Uiso 1 1 calc R U . . .
C14 C 0.6589(2) 0.5105(4) 0.32908(16) 0.0306(9) Uani 1 1 d . U . . .
H14A H 0.6573 0.5032 0.2886 0.046 Uiso 1 1 calc R U . . .
H14B H 0.6544 0.6034 0.3387 0.046 Uiso 1 1 calc R U . . .
H14C H 0.6140 0.4606 0.3346 0.046 Uiso 1 1 calc R U . . .
C20 C 0.508(2) 0.778(4) 0.6640(16) 0.021(4) Uani 0.453(11) 1 d . U P A 1
H20A H 0.4913 0.7400 0.6959 0.025 Uiso 0.453(11) 1 calc R U P A 1
H20B H 0.5406 0.8580 0.6788 0.025 Uiso 0.453(11) 1 calc R U P A 1
C17 C 0.5062(15) 0.764(3) 0.5414(11) 0.023(4) Uani 0.453(11) 1 d . U P A 1
H17A H 0.5226 0.8031 0.5096 0.028 Uiso 0.453(11) 1 calc R U P A 1
H17B H 0.4750 0.6826 0.5265 0.028 Uiso 0.453(11) 1 calc R U P A 1
C16 C 0.5807(5) 0.7298(10) 0.5919(3) 0.019(2) Uani 0.453(11) 1 d . U P A 1
H16 H 0.6151 0.8102 0.6041 0.023 Uiso 0.453(11) 1 calc R U P A 1
C21 C 0.5586(6) 0.6759(12) 0.6429(3) 0.018(2) Uani 0.453(11) 1 d . U P A 1
H21A H 0.5268 0.5929 0.6310 0.021 Uiso 0.453(11) 1 calc R U P A 1
C19 C 0.4349(7) 0.8138(13) 0.6143(5) 0.026(2) Uani 0.453(11) 1 d . U P A 1
H19A H 0.4050 0.8844 0.6268 0.031 Uiso 0.453(11) 1 calc R U P A 1
H19B H 0.3990 0.7359 0.6038 0.031 Uiso 0.453(11) 1 calc R U P A 1
C18 C 0.4541(6) 0.8605(12) 0.5608(4) 0.025(2) Uani 0.453(11) 1 d . U P A 1
H18A H 0.4030 0.8741 0.5289 0.030 Uiso 0.453(11) 1 calc R U P A 1
H18B H 0.4823 0.9465 0.5693 0.030 Uiso 0.453(11) 1 calc R U P A 1
C20A C 0.514(2) 0.784(4) 0.6629(14) 0.024(4) Uani 0.547(11) 1 d . U P A 2
H20C H 0.5358 0.8394 0.6977 0.029 Uiso 0.547(11) 1 calc R U P A 2
H20D H 0.4856 0.7078 0.6733 0.029 Uiso 0.547(11) 1 calc R U P A 2
C17A C 0.4956(13) 0.737(2) 0.5383(9) 0.022(4) Uani 0.547(11) 1 d . U P A 2
H17C H 0.4744 0.6807 0.5034 0.026 Uiso 0.547(11) 1 calc R U P A 2
H17D H 0.5256 0.8111 0.5285 0.026 Uiso 0.547(11) 1 calc R U P A 2
C16A C 0.5520(4) 0.6563(9) 0.5874(3) 0.0221(18) Uani 0.547(11) 1 d . U P A 2
H16A H 0.5234 0.5754 0.5940 0.027 Uiso 0.547(11) 1 calc R U P A 2
C21A C 0.5814(5) 0.7350(10) 0.6429(3) 0.0221(17) Uani 0.547(11) 1 d . U P A 2
H21B H 0.6121 0.8131 0.6361 0.027 Uiso 0.547(11) 1 calc R U P A 2
C18A C 0.4253(5) 0.7899(10) 0.5570(3) 0.0269(19) Uani 0.547(11) 1 d . U P A 2
H18C H 0.3916 0.8488 0.5264 0.032 Uiso 0.547(11) 1 calc R U P A 2
H18D H 0.3912 0.7152 0.5612 0.032 Uiso 0.547(11) 1 calc R U P A 2
C19A C 0.4540(6) 0.8650(10) 0.6134(4) 0.026(2) Uani 0.547(11) 1 d . U P A 2
H19C H 0.4067 0.8897 0.6252 0.031 Uiso 0.547(11) 1 calc R U P A 2
H19D H 0.4807 0.9473 0.6075 0.031 Uiso 0.547(11) 1 calc R U P A 2

loop_
_atom_site_aniso_label
_atom_site_aniso_U_11
_atom_site_aniso_U_22
_atom_site_aniso_U_33
_atom_site_aniso_U_23
_atom_site_aniso_U_13
_atom_site_aniso_U_12
Sb1 0.02751(15) 0.02734(15) 0.03411(16) 0.00851(11) -0.00205(11) -0.00572(11)
N1 0.0279(17) 0.052(2) 0.0200(15) 0.0087(14) 0.0087(13) 0.0237(16)
O1 0.0153(11) 0.0340(14) 0.0173(11) 0.0051(10) 0.0055(9) 0.0073(10)
Mn1 0.0149(2) 0.0233(3) 0.0139(2) 0.0024(2) 0.00449(19) 0.0043(2)
C1 0.0193(16) 0.0189(17) 0.0185(15) 0.0032(13) 0.0079(13) -0.0004(13)
F1 0.078(2) 0.069(2) 0.087(2) 0.0110(19) 0.0311(19) -0.0370(19)
Cl1 0.1129(17) 0.293(4) 0.0464(9) -0.0228(15) 0.0365(10) -0.078(2)
C2 0.0180(16) 0.0169(16) 0.0224(16) 0.0013(13) 0.0082(13) -0.0005(13)
N2 0.0196(14) 0.0301(17) 0.0186(14) -0.0005(12) 0.0046(11) 0.0082(13)
O2 0.0194(12) 0.0314(14) 0.0156(11) -0.0011(10) 0.0036(9) 0.0064(10)
F2 0.0370(16) 0.093(3) 0.105(3) 0.044(2) 0.0006(17) 0.0124(17)
Cl2 0.1089(15) 0.0506(9) 0.175(2) 0.0170(11) 0.0992(15) 0.0066(9)
F5 0.103(3) 0.062(2) 0.083(2) -0.0345(18) 0.061(2) -0.0263(19)
C5 0.0203(17) 0.0228(18) 0.0195(16) 0.0024(13) 0.0062(13) 0.0017(14)
F4 0.078(2) 0.072(2) 0.0535(18) 0.0285(16) 0.0151(16) 0.0349(18)
C4 0.0221(17) 0.0200(17) 0.0199(16) -0.0012(13) 0.0071(13) -0.0004(14)
F3 0.104(3) 0.059(2) 0.0455(17) -0.0106(15) 0.0150(17) -0.0349(19)
C3 0.0228(17) 0.0202(17) 0.0232(16) -0.0011(13) 0.0115(14) 0.0013(14)
C6 0.0185(16) 0.0241(18) 0.0197(16) 0.0039(13) 0.0078(13) 0.0025(14)
F6 0.0325(13) 0.0307(13) 0.0545(15) -0.0029(11) 0.0145(11) -0.0072(10)
C7 0.0173(16) 0.0255(18) 0.0251(17) -0.0013(14) 0.0058(14) 0.0023(14)
C8 0.0209(18) 0.037(2) 0.035(2) -0.0109(17) 0.0083(16) -0.0041(16)
C9 0.030(2) 0.033(2) 0.032(2) 0.0081(17) 0.0075(17) 0.0105(17)
C11 0.0245(18) 0.0295(19) 0.0196(17) -0.0018(14) 0.0085(14) 0.0045(15)
C22 0.0198(17) 0.031(2) 0.0183(16) -0.0032(14) 0.0045(13) 0.0046(15)
C23 0.0199(16) 0.0224(18) 0.0168(16) -0.0018(13) 0.0028(13) -0.0008(14)
C24 0.0252(18) 0.0188(17) 0.0195(16) -0.0010(13) 0.0089(13) -0.0012(14)
C25 0.0296(18) 0.0176(17) 0.0163(16) 0.0005(13) 0.0058(13) -0.0020(14)
C26 0.0227(17) 0.0230(18) 0.0169(16) 0.0033(13) 0.0010(13) 0.0002(14)
C27 0.0198(16) 0.0195(17) 0.0206(16) 0.0010(13) 0.0026(13) -0.0014(13)
C28 0.0198(16) 0.0189(17) 0.0165(15) -0.0004(13) 0.0046(12) -0.0027(13)
C29 0.0195(17) 0.0293(19) 0.0211(17) 0.0046(14) 0.0033(14) 0.0046(14)
C30 0.031(2) 0.030(2) 0.035(2) 0.0023(17) 0.0122(17) 0.0072(16)
C31 0.025(2) 0.052(3) 0.028(2) 0.0070(18) 0.0029(16) 0.0123(18)
C32 0.0202(18) 0.040(2) 0.029(2) 0.0049(17) 0.0051(15) -0.0029(16)
C33 0.034(2) 0.0254(19) 0.0170(17) 0.0014(14) 0.0066(14) 0.0036(15)
C34 0.040(2) 0.053(3) 0.0209(19) -0.0065(18) 0.0053(17) -0.005(2)
C35 0.039(2) 0.031(2) 0.0184(18) -0.0018(16) 0.0114(16) 0.0026(17)
C36 0.066(3) 0.037(2) 0.029(2) 0.0135(18) 0.026(2) 0.019(2)
C37 0.063(4) 0.075(4) 0.059(3) -0.018(3) 0.017(3) 0.002(3)
C10 0.0189(18) 0.039(2) 0.033(2) -0.0053(18) 0.0073(16) 0.0068(16)
C13 0.037(2) 0.058(3) 0.025(2) -0.0003(19) 0.0152(18) -0.006(2)
C12 0.050(3) 0.036(2) 0.026(2) -0.0076(17) 0.0082(19) 0.008(2)
C15 0.0250(19) 0.042(2) 0.0201(17) 0.0090(16) 0.0086(14) 0.0146(17)
C14 0.036(2) 0.037(2) 0.0184(18) -0.0006(16) 0.0078(15) 0.0070(17)
C20 0.017(6) 0.025(7) 0.022(5) 0.000(4) 0.009(4) 0.006(5)
C17 0.017(6) 0.029(10) 0.021(5) 0.004(5) 0.003(4) 0.006(6)
C16 0.016(4) 0.022(4) 0.019(3) 0.003(3) 0.005(3) 0.005(3)
C21 0.016(3) 0.021(5) 0.016(3) 0.003(3) 0.005(3) 0.003(3)
C19 0.019(5) 0.030(6) 0.028(4) 0.004(4) 0.007(3) 0.006(4)
C18 0.017(4) 0.031(5) 0.026(4) 0.006(4) 0.004(3) 0.011(4)
C20A 0.022(6) 0.026(6) 0.026(5) 0.000(4) 0.010(4) 0.005(5)
C17A 0.018(5) 0.025(8) 0.021(4) 0.002(4) 0.004(3) 0.006(5)
C16A 0.017(3) 0.025(4) 0.023(3) 0.003(3) 0.006(2) 0.007(3)
C21A 0.019(3) 0.024(4) 0.023(3) 0.003(3) 0.006(2) 0.003(3)
C18A 0.020(4) 0.030(5) 0.029(4) 0.003(3) 0.006(3) 0.008(3)
C19A 0.021(4) 0.024(5) 0.033(4) 0.001(3) 0.008(3) 0.004(3)

loop_
_atom_type_symbol
_atom_type_description
_atom_type_scat_dispersion_real
_atom_type_scat_dispersion_imag
_atom_type_scat_source
C C 0.0033 0.0016 'International Tables Vol C Tables 4.2.6.8 and 6.1.1.4'
N N 0.0061 0.0033 'International Tables Vol C Tables 4.2.6.8 and 6.1.1.4'
O O 0.0106 0.0060 'International Tables Vol C Tables 4.2.6.8 and 6.1.1.4'
Mn Mn 0.3368 0.7283 'International Tables Vol C Tables 4.2.6.8 and 6.1.1.4'
F F 0.0171 0.0103 'International Tables Vol C Tables 4.2.6.8 and 6.1.1.4'
Sb Sb -0.5866 1.5461 'International Tables Vol C Tables 4.2.6.8 and 6.1.1.4'
Cl Cl 0.1484 0.1585 'International Tables Vol C Tables 4.2.6.8 and 6.1.1.4'
H H 0.0000 0.0000 'International Tables Vol C Tables 4.2.6.8 and 6.1.1.4'

loop_
_geom_angle_atom_site_label_1
_geom_angle_atom_site_label_2
_geom_angle_atom_site_label_3
_geom_angle
F5 Sb1 F4 92.29(18)
F5 Sb1 F2 92.3(2)
F4 Sb1 F2 174.36(17)
F5 Sb1 F1 90.17(16)
F4 Sb1 F1 91.83(17)
F2 Sb1 F1 91.44(17)
F5 Sb1 F3 176.71(15)
F4 Sb1 F3 87.70(16)
F2 Sb1 F3 87.53(19)
F1 Sb1 F3 93.11(16)
F5 Sb1 F6 88.70(13)
F4 Sb1 F6 89.56(14)
F2 Sb1 F6 87.27(14)
F1 Sb1 F6 178.25(15)
F3 Sb1 F6 88.02(13)
C15 N1 C16A 120.0(4)
C15 N1 C16 122.1(4)
C15 N1 Mn1 125.0(3)
C16A N1 Mn1 112.4(3)
C16 N1 Mn1 110.4(3)
C1 O1 Mn1 131.6(2)
O2 Mn1 O1 93.05(10)
O2 Mn1 N1 174.11(13)
O1 Mn1 N1 91.35(12)
O2 Mn1 N2 92.19(11)
O1 Mn1 N2 167.61(13)
N1 Mn1 N2 82.74(13)
O2 Mn1 F6 93.49(11)
O1 Mn1 F6 95.32(11)
N1 Mn1 F6 90.00(14)
N2 Mn1 F6 95.56(12)
O1 C1 C6 121.5(3)
O1 C1 C2 119.7(3)
C6 C1 C2 118.7(3)
C3 C2 C1 117.3(3)
C3 C2 C7 122.3(3)
C1 C2 C7 120.4(3)
C22 N2 C21 119.6(4)
C22 N2 C21A 123.4(4)
C22 N2 Mn1 124.9(2)
C21 N2 Mn1 112.4(3)
C21A N2 Mn1 111.0(3)
C28 O2 Mn1 131.6(2)
C4 C5 C6 121.9(3)
C4 C5 H5 119.1
C6 C5 H5 119.1
C5 C4 C3 116.4(3)
C5 C4 C11 123.7(3)
C3 C4 C11 119.8(3)
C2 C3 C4 125.0(3)
C2 C3 H3 117.5
C4 C3 H3 117.5
C5 C6 C1 120.6(3)
C5 C6 C15 117.1(3)
C1 C6 C15 122.1(3)
Sb1 F6 Mn1 147.44(14)
C2 C7 C9 110.8(3)
C2 C7 C10 112.2(3)
C9 C7 C10 107.2(3)
C2 C7 C8 108.8(3)
C9 C7 C8 110.3(3)
C10 C7 C8 107.5(3)
C7 C8 H8A 109.5
C7 C8 H8B 109.5
H8A C8 H8B 109.5
C7 C8 H8C 109.5
H8A C8 H8C 109.5
H8B C8 H8C 109.5
C7 C9 H9A 109.5
C7 C9 H9B 109.5
H9A C9 H9B 109.5
C7 C9 H9C 109.5
H9A C9 H9C 109.5
H9B C9 H9C 109.5
C12 C11 C4 109.7(3)
C12 C11 C14 109.0(3)
C4 C11 C14 112.0(3)
C12 C11 C13 109.4(3)
C4 C11 C13 109.2(3)
C14 C11 C13 107.6(3)
N2 C22 C23 126.2(3)
N2 C22 H22 116.9
C23 C22 H22 116.9
C28 C23 C24 120.5(3)
C28 C23 C22 122.6(3)
C24 C23 C22 116.8(3)
C25 C24 C23 121.2(3)
C25 C24 H24 119.4
C23 C24 H24 119.4
C24 C25 C26 117.0(3)
C24 C25 C33 123.6(3)
C26 C25 C33 119.4(3)
C27 C26 C25 124.9(3)
C27 C26 H26 117.6
C25 C26 H26 117.6
C26 C27 C28 117.0(3)
C26 C27 C29 122.2(3)
C28 C27 C29 120.8(3)
O2 C28 C23 121.8(3)
O2 C28 C27 119.0(3)
C23 C28 C27 119.2(3)
C30 C29 C27 110.1(3)
C30 C29 C31 107.7(3)
C27 C29 C31 111.7(3)
C30 C29 C32 109.9(3)
C27 C29 C32 110.4(3)
C31 C29 C32 107.0(3)
C29 C30 H30A 109.5
C29 C30 H30B 109.5
H30A C30 H30B 109.5
C29 C30 H30C 109.5
H30A C30 H30C 109.5
H30B C30 H30C 109.5
C29 C31 H31A 109.5
C29 C31 H31B 109.5
H31A C31 H31B 109.5
C29 C31 H31C 109.5
H31A C31 H31C 109.5
H31B C31 H31C 109.5
C29 C32 H32A 109.5
C29 C32 H32B 109.5
H32A C32 H32B 109.5
C29 C32 H32C 109.5
H32A C32 H32C 109.5
H32B C32 H32C 109.5
C35 C33 C25 111.6(3)
C35 C33 C36 108.1(3)
C25 C33 C36 109.4(3)
C35 C33 C34 108.3(3)
C25 C33 C34 109.7(3)
C36 C33 C34 109.7(4)
C33 C34 H34A 109.5
C33 C34 H34B 109.5
H34A C34 H34B 109.5
C33 C34 H34C 109.5
H34A C34 H34C 109.5
H34B C34 H34C 109.5
C33 C35 H35A 109.5
C33 C35 H35B 109.5
H35A C35 H35B 109.5
C33 C35 H35C 109.5
H35A C35 H35C 109.5
H35B C35 H35C 109.5
C33 C36 H36A 109.5
C33 C36 H36B 109.5
H36A C36 H36B 109.5
C33 C36 H36C 109.5
H36A C36 H36C 109.5
H36B C36 H36C 109.5
Cl1 C37 Cl2 113.8(4)
Cl1 C37 H014 108.8
Cl2 C37 H014 108.8
Cl1 C37 H015 108.8
Cl2 C37 H015 108.8
H014 C37 H015 107.7
C7 C10 H10A 109.5
C7 C10 H10B 109.5
H10A C10 H10B 109.5
C7 C10 H10C 109.5
H10A C10 H10C 109.5
H10B C10 H10C 109.5
C11 C13 H13A 109.5
C11 C13 H13B 109.5
H13A C13 H13B 109.5
C11 C13 H13C 109.5
H13A C13 H13C 109.5
H13B C13 H13C 109.5
C11 C12 H12A 109.5
C11 C12 H12B 109.5
H12A C12 H12B 109.5
C11 C12 H12C 109.5
H12A C12 H12C 109.5
H12B C12 H12C 109.5
N1 C15 C6 126.7(3)
N1 C15 H15 116.6
C6 C15 H15 116.6
C11 C14 H14A 109.5
C11 C14 H14B 109.5
H14A C14 H14B 109.5
C11 C14 H14C 109.5
H14A C14 H14C 109.5
H14B C14 H14C 109.5
C19 C20 C21 109(2)
C19 C20 H20A 109.9
C21 C20 H20A 109.9
C19 C20 H20B 109.9
C21 C20 H20B 109.9
H20A C20 H20B 108.3
C18 C17 C16 109.8(16)
C18 C17 H17A 109.7
C16 C17 H17A 109.7
C18 C17 H17B 109.7
C16 C17 H17B 109.7
H17A C17 H17B 108.2
C21 C16 C17 111.7(13)
C21 C16 N1 102.7(7)
C17 C16 N1 113.4(11)
C21 C16 H16 109.6
C17 C16 H16 109.6
N1 C16 H16 109.6
N2 C21 C16 102.5(7)
N2 C21 C20 115.3(16)
C16 C21 C20 110.7(17)
N2 C21 H21A 109.4
C16 C21 H21A 109.4
C20 C21 H21A 109.4
C20 C19 C18 113.9(16)
C20 C19 H19A 108.8
C18 C19 H19A 108.8
C20 C19 H19B 108.8
C18 C19 H19B 108.8
H19A C19 H19B 107.7
C17 C18 C19 112.7(13)
C17 C18 H18A 109.1
C19 C18 H18A 109.1
C17 C18 H18B 109.1
C19 C18 H18B 109.1
H18A C18 H18B 107.8
C21A C20A C19A 109(2)
C21A C20A H20C 109.9
C19A C20A H20C 109.9
C21A C20A H20D 109.9
C19A C20A H20D 109.9
H20C C20A H20D 108.3
C16A C17A C18A 109.4(14)
C16A C17A H17C 109.8
C18A C17A H17C 109.8
C16A C17A H17D 109.8
C18A C17A H17D 109.8
H17C C17A H17D 108.2
C21A C16A C17A 111.8(10)
C21A C16A N1 101.7(6)
C17A C16A N1 114.6(10)
C21A C16A H16A 109.5
C17A C16A H16A 109.5
N1 C16A H16A 109.5
C20A C21A C16A 112.8(15)
C20A C21A N2 113.9(14)
C16A C21A N2 104.7(6)
C20A C21A H21B 108.4
C16A C21A H21B 108.4
N2 C21A H21B 108.4
C19A C18A C17A 112.5(10)
C19A C18A H18C 109.1
C17A C18A H18C 109.1
C19A C18A H18D 109.1
C17A C18A H18D 109.1
H18C C18A H18D 107.8
C18A C19A C20A 112.5(15)
C18A C19A H19C 109.1
C20A C19A H19C 109.1
C18A C19A H19D 109.1
C20A C19A H19D 109.1
H19C C19A H19D 107.8

loop_
_geom_bond_atom_site_label_1
_geom_bond_atom_site_label_2
_geom_bond_distance
Sb1 F5 1.824(3)
Sb1 F4 1.851(3)
Sb1 F2 1.857(3)
Sb1 F1 1.865(3)
Sb1 F3 1.887(3)
Sb1 F6 1.903(2)
N1 C15 1.291(5)
N1 C16A 1.526(7)
N1 C16 1.545(8)
N1 Mn1 1.959(3)
O1 C1 1.326(4)
O1 Mn1 1.850(2)
Mn1 O2 1.846(2)
Mn1 N2 1.960(3)
Mn1 F6 2.255(2)
C1 C6 1.415(5)
C1 C2 1.426(5)
Cl1 C37 1.715(6)
C2 C3 1.392(5)
C2 C7 1.536(5)
N2 C22 1.297(5)
N2 C21 1.514(9)
N2 C21A 1.528(8)
O2 C28 1.328(4)
Cl2 C37 1.731(7)
C5 C4 1.370(5)
C5 C6 1.413(5)
C5 H5 0.9500
C4 C3 1.411(5)
C4 C11 1.533(5)
C3 H3 0.9500
C6 C15 1.430(5)
C7 C9 1.537(5)
C7 C10 1.541(5)
C7 C8 1.544(5)
C8 H8A 0.9800
C8 H8B 0.9800
C8 H8C 0.9800
C9 H9A 0.9800
C9 H9B 0.9800
C9 H9C 0.9800
C11 C12 1.530(6)
C11 C14 1.533(5)
C11 C13 1.534(6)
C22 C23 1.434(5)
C22 H22 0.9500
C23 C28 1.411(5)
C23 C24 1.419(5)
C24 C25 1.367(5)
C24 H24 0.9500
C25 C26 1.414(5)
C25 C33 1.535(5)
C26 C27 1.387(5)
C26 H26 0.9500
C27 C28 1.428(5)
C27 C29 1.536(5)
C29 C30 1.534(6)
C29 C31 1.540(5)
C29 C32 1.541(5)
C30 H30A 0.9800
C30 H30B 0.9800
C30 H30C 0.9800
C31 H31A 0.9800
C31 H31B 0.9800
C31 H31C 0.9800
C32 H32A 0.9800
C32 H32B 0.9800
C32 H32C 0.9800
C33 C35 1.531(5)
C33 C36 1.535(5)
C33 C34 1.536(6)
C34 H34A 0.9800
C34 H34B 0.9800
C34 H34C 0.9800
C35 H35A 0.9800
C35 H35B 0.9800
C35 H35C 0.9800
C36 H36A 0.9800
C36 H36B 0.9800
C36 H36C 0.9800
C37 H014 0.9900
C37 H015 0.9900
C10 H10A 0.9800
C10 H10B 0.9800
C10 H10C 0.9800
C13 H13A 0.9800
C13 H13B 0.9800
C13 H13C 0.9800
C12 H12A 0.9800
C12 H12B 0.9800
C12 H12C 0.9800
C15 H15 0.9500
C14 H14A 0.9800
C14 H14B 0.9800
C14 H14C 0.9800
C20 C19 1.50(4)
C20 C21 1.56(4)
C20 H20A 0.9900
C20 H20B 0.9900
C17 C18 1.51(3)
C17 C16 1.52(2)
C17 H17A 0.9900
C17 H17B 0.9900
C16 C21 1.517(14)
C16 H16 1.0000
C21 H21A 1.0000
C19 C18 1.523(16)
C19 H19A 0.9900
C19 H19B 0.9900
C18 H18A 0.9900
C18 H18B 0.9900
C20A C21A 1.50(3)
C20A C19A 1.56(4)
C20A H20C 0.9900
C20A H20D 0.9900
C17A C16A 1.52(2)
C17A C18A 1.54(2)
C17A H17C 0.9900
C17A H17D 0.9900
C16A C21A 1.514(13)
C16A H16A 1.0000
C21A H21B 1.0000
C18A C19A 1.512(14)
C18A H18C 0.9900
C18A H18D 0.9900
C19A H19C 0.9900
C19A H19D 0.9900
